data_4349275
loop_
_publ_author_name
'Bia\/lek, Micha\/l J'
'Sprutta, Natasza'
'Latos-Gra\.zy\'nski, Lechos\/law'

_publ_section_title
;
 Coordination-Induced Molecular Tweezing: Ruthenium Clusters Docked at
 Azuliporphyrinogens.
;
_journal_issue 22
_journal_name_full 'Inorganic chemistry'
_journal_page_first 12061
_journal_page_last 12073
_journal_paper_doi 10.1021/acs.inorgchem.6b02228
_journal_volume 55
_journal_year 2016
_chemical_formula_sum 'C81.46 H48 Cl10.38 D3.46 O18 Ru8 S2'
_chemical_formula_weight 2562.34
_space_group_crystal_system orthorhombic
_space_group_IT_number 19
_space_group_name_Hall 'P 2ac 2ab'
_space_group_name_H-M_alt 'P 21 21 21'
_atom_sites_solution_hydrogens geom
_audit_creation_method SHELXL-2014/7
_cell_angle_alpha 90
_cell_angle_beta 90
_cell_angle_gamma 90
_cell_formula_units_Z 4
_cell_length_a 12.716(2)
_cell_length_b 21.785(4)
_cell_length_c 32.824(6)
_cell_measurement_reflns_used 3848
_cell_measurement_temperature 190(2)
_cell_measurement_theta_max 68.1539
_cell_measurement_theta_min 2.0280
_cell_volume 9093(3)
_computing_structure_refinement 'SHELXL-2014/7 (Sheldrick, 2014)'
_diffrn_ambient_temperature 190(2)
_diffrn_detector_area_resol_mean 8.1956
_diffrn_measured_fraction_theta_full 0.986
_diffrn_measured_fraction_theta_max 0.986
_diffrn_measurement_device_type 'Xcalibur, Onyx'
_diffrn_measurement_method '\w scans'
_diffrn_radiation_type CuK\a
_diffrn_radiation_wavelength 1.54178
_diffrn_reflns_av_R_equivalents 0.1189
_diffrn_reflns_av_unetI/netI 0.2312
_diffrn_reflns_Laue_measured_fraction_full 0.986
_diffrn_reflns_Laue_measured_fraction_max 0.986
_diffrn_reflns_limit_h_max 15
_diffrn_reflns_limit_h_min -14
_diffrn_reflns_limit_k_max 22
_diffrn_reflns_limit_k_min -25
_diffrn_reflns_limit_l_max 32
_diffrn_reflns_limit_l_min -39
_diffrn_reflns_number 37469
_diffrn_reflns_point_group_measured_fraction_full 0.985
_diffrn_reflns_point_group_measured_fraction_max 0.985
_diffrn_reflns_theta_full 67.985
_diffrn_reflns_theta_max 67.985
_diffrn_reflns_theta_min 2.434
_diffrn_source_type 'Enhance (Cu) X-ray Source'
_exptl_absorpt_coefficient_mu 15.525
_exptl_absorpt_correction_T_max 0.654
_exptl_absorpt_correction_T_min 0.091
_exptl_absorpt_correction_type analytical
_exptl_absorpt_process_details
;
CrysAlis RED, Oxford Diffraction Ltd.,
Version 1.171.33.66 (release 28-04-2010 CrysAlis171 .NET)
(compiled Apr 28 2010,14:27:37)
Analytical numeric absorption correction using a multifaceted crystal
			model based on expressions derived by R.C. Clark & J.S. Reid.
(Clark, R. C. & Reid, J. S. (1995). Acta Cryst. A51, 887-897)
;
_exptl_crystal_colour 'dark orange'
_exptl_crystal_density_diffrn 1.872
_exptl_crystal_description block
_exptl_crystal_F_000 4979
_exptl_crystal_size_max 0.2842
_exptl_crystal_size_mid 0.0422
_exptl_crystal_size_min 0.0300
_refine_diff_density_max 1.333
_refine_diff_density_min -1.232
_refine_diff_density_rms 0.154
_refine_ls_abs_structure_details
;
 Refined as an inversion twin.
;
_refine_ls_abs_structure_Flack 0.27(2)
_refine_ls_extinction_method none
_refine_ls_goodness_of_fit_ref 0.823
_refine_ls_hydrogen_treatment constr
_refine_ls_matrix_type full
_refine_ls_number_parameters 1024
_refine_ls_number_reflns 15519
_refine_ls_number_restraints 690
_refine_ls_restrained_S_all 0.821
_refine_ls_R_factor_all 0.1194
_refine_ls_R_factor_gt 0.0625
_refine_ls_shift/su_max 0.000
_refine_ls_shift/su_mean 0.000
_refine_ls_structure_factor_coef Fsqd
_refine_ls_weighting_details 'w=1/[\s^2^(Fo^2^)+(0.0179P)^2^] where P=(Fo^2^+2Fc^2^)/3'
_refine_ls_weighting_scheme calc
_refine_ls_wR_factor_gt 0.1071
_refine_ls_wR_factor_ref 0.1201
_reflns_Friedel_coverage 0.827
_reflns_Friedel_fraction_full 0.985
_reflns_Friedel_fraction_max 0.985
_reflns_number_gt 6904
_reflns_number_total 15519
_reflns_threshold_expression 'I > 2\s(I)'
_cod_data_source_file ic6b02228_si_002.cif
_cod_data_source_block Az2Ru4Ru4AA
_cod_database_code 4349275
_shelx_shelxl_version_number 2014/7
_shelx_space_group_comment
;
The symmetry employed for this shelxl refinement is uniquely defined
by the following loop, which should always be used as a source of
symmetry information in preference to the above space-group names.
They are only intended as comments.
;
_shelx_estimated_absorpt_t_min 0.114
_shelx_estimated_absorpt_t_max 0.600
_platon_squeeze_void_probe_radius 1.20

loop_
_space_group_symop_operation_xyz
'x, y, z'
'-x+1/2, -y, z+1/2'
'-x, y+1/2, -z+1/2'
'x+1/2, -y+1/2, -z'

loop_
_atom_site_label
_atom_site_type_symbol
_atom_site_fract_x
_atom_site_fract_y
_atom_site_fract_z
_atom_site_U_iso_or_equiv
_atom_site_adp_type
_atom_site_occupancy
_atom_site_site_symmetry_order
_atom_site_calc_flag
_atom_site_refinement_flags_posn
_atom_site_refinement_flags_adp
_atom_site_refinement_flags_occupancy
Ru1 Ru 0.88922(12) 0.38741(8) 0.56913(5) 0.0361(4) Uani 1 1 d . U .
Ru2 Ru 0.96565(14) 0.48802(8) 0.51983(5) 0.0438(5) Uani 1 1 d . U .
Ru3 Ru 0.78271(14) 0.41903(9) 0.49302(5) 0.0456(5) Uani 1 1 d . U .
Ru4 Ru 0.98003(14) 0.37325(8) 0.48957(5) 0.0479(5) Uani 1 1 d . U .
Ru5 Ru 0.41670(13) 0.67670(8) 0.65959(5) 0.0378(4) Uani 1 1 d . U .
Ru6 Ru 0.34028(14) 0.66680(9) 0.57756(5) 0.0484(5) Uani 1 1 d . U .
Ru7 Ru 0.52670(15) 0.73927(8) 0.59297(5) 0.0494(5) Uani 1 1 d . U .
Ru8 Ru 0.33162(16) 0.77712(9) 0.61473(6) 0.0551(5) Uani 1 1 d . U .
Cl1 Cl 0.7808(11) 0.5411(9) 0.2902(5) 0.173(7) Uani 0.755(11) 1 d D U P
Cl2 Cl 0.6048(12) 0.4560(7) 0.2916(5) 0.171(7) Uani 0.755(11) 1 d D U P
Cl3 Cl 0.6212(17) 0.5505(10) 0.3507(6) 0.234(10) Uani 0.755(11) 1 d D U P
Cl4 Cl 0.4933(10) 0.4403(12) 0.4205(5) 0.253(10) Uani 0.877(11) 1 d D U P
Cl5 Cl 0.4073(9) 0.4436(7) 0.4985(3) 0.168(6) Uani 0.877(11) 1 d D U P
Cl6 Cl 0.2834(9) 0.4570(8) 0.4315(4) 0.178(7) Uani 0.877(11) 1 d D U P
S22 S 0.7626(4) 0.5542(3) 0.66826(17) 0.0454(15) Uani 1 1 d . U .
S24 S 0.5445(4) 0.4548(3) 0.64192(15) 0.0445(14) Uani 1 1 d . U .
O24 O 1.1123(13) 0.3599(9) 0.5891(5) 0.081(6) Uani 1 1 d . U .
O25 O 1.1760(12) 0.4970(8) 0.5590(5) 0.070(5) Uani 1 1 d . U .
O26 O 1.0695(15) 0.5416(9) 0.4447(5) 0.097(7) Uani 1 1 d . U .
O27 O 0.7609(13) 0.4264(9) 0.4043(5) 0.080(5) Uani 1 1 d . U .
O28 O 0.6692(15) 0.2968(9) 0.4864(5) 0.088(6) Uani 1 1 d . U .
O29 O 0.8698(14) 0.2483(7) 0.5532(5) 0.069(5) Uani 1 1 d . U .
O30 O 1.2110(14) 0.3490(9) 0.5011(5) 0.085(6) Uani 1 1 d . U .
O31 O 1.0100(14) 0.4164(9) 0.4040(4) 0.084(6) Uani 1 1 d . U .
O32 O 0.9357(17) 0.2413(8) 0.4625(5) 0.082(6) Uani 1 1 d . U .
O33 O 0.2026(14) 0.6688(8) 0.6939(5) 0.066(5) Uani 1 1 d . U .
O34 O 0.1291(13) 0.6206(10) 0.6046(5) 0.081(6) Uani 1 1 d . U .
O35 O 0.2368(16) 0.6979(11) 0.5007(6) 0.109(8) Uani 1 1 d . U .
O36 O 0.5079(15) 0.8347(7) 0.5268(5) 0.085(6) Uani 1 1 d . U .
O37 O 0.6465(16) 0.8278(10) 0.6464(5) 0.094(6) Uani 1 1 d . U .
O38 O 0.4385(14) 0.7930(8) 0.7103(5) 0.072(5) Uani 1 1 d . U .
O39 O 0.1177(15) 0.7871(10) 0.6546(6) 0.105(7) Uani 1 1 d . U .
O40 O 0.2488(14) 0.8247(11) 0.5364(5) 0.096(6) Uani 1 1 d . U .
O41 O 0.410(2) 0.9060(10) 0.6375(7) 0.120(8) Uani 1 1 d . U .
C1 C 0.7299(14) 0.3987(9) 0.5958(5) 0.030(5) Uani 1 1 d . U .
C2 C 0.7440(14) 0.4499(9) 0.5669(5) 0.031(5) Uani 1 1 d . U .
C3 C 0.8343(15) 0.4866(9) 0.5835(5) 0.033(5) Uani 1 1 d . U .
C2A C 0.6746(18) 0.4677(10) 0.5354(6) 0.048(6) Uani 1 1 d . U .
H2A H 0.6056 0.4513 0.5371 0.058 Uiso 1 1 calc R U .
C2B C 0.6928(17) 0.5051(11) 0.5030(6) 0.046(6) Uani 1 1 d . U .
H2B H 0.6376 0.5138 0.4844 0.055 Uiso 1 1 calc R U .
C2C C 0.7974(17) 0.5323(10) 0.4966(6) 0.047(6) Uani 1 1 d . U .
H2C H 0.8053 0.5519 0.4692 0.057 Uiso 1 1 calc R U .
C4 C 0.8666(17) 0.4573(10) 0.6200(6) 0.042(6) Uani 1 1 d . U .
C3A C 0.8727(14) 0.5448(9) 0.5669(5) 0.032(5) Uani 1 1 d . U .
H3A H 0.9126 0.5711 0.5840 0.039 Uiso 1 1 calc R U .
C3B C 0.8536(15) 0.5631(11) 0.5274(6) 0.047(6) Uani 1 1 d . U .
H3B H 0.8822 0.6018 0.5199 0.057 Uiso 1 1 calc R U .
C5 C 0.9508(15) 0.4840(10) 0.6483(5) 0.041(5) Uani 1 1 d . U .
H5 H 1.0127 0.4969 0.6316 0.050 Uiso 1 1 calc R U .
C6 C 0.8933(16) 0.5443(10) 0.6659(6) 0.039(5) Uani 1 1 d . U .
C5A C 0.9875(16) 0.4414(9) 0.6811(5) 0.036(5) Uani 1 1 d . U .
C5B C 0.9231(18) 0.4266(11) 0.7136(5) 0.054(6) Uani 1 1 d . U .
H5B H 0.8541 0.4433 0.7151 0.064 Uiso 1 1 calc R U .
C5C C 0.9587(18) 0.3872(12) 0.7443(6) 0.056(6) Uani 1 1 d . U .
H5C H 0.9147 0.3756 0.7664 0.068 Uiso 1 1 calc R U .
C5D C 1.0606(18) 0.3660(12) 0.7411(7) 0.052(6) Uani 1 1 d . U .
C5E C 1.1203(19) 0.3797(12) 0.7101(7) 0.061(7) Uani 1 1 d . U .
H5E H 1.1893 0.3631 0.7087 0.073 Uiso 1 1 calc R U .
C5F C 1.0854(18) 0.4183(11) 0.6788(7) 0.053(6) Uani 1 1 d . U .
H5F H 1.1298 0.4279 0.6564 0.063 Uiso 1 1 calc R U .
C5G C 1.095(2) 0.3243(15) 0.7759(8) 0.092(9) Uani 1 1 d . U .
H5G H 1.1582 0.3416 0.7889 0.138 Uiso 1 1 calc R U .
H5H H 1.1116 0.2834 0.7652 0.138 Uiso 1 1 calc R U .
H5I H 1.0387 0.3212 0.7960 0.138 Uiso 1 1 calc R U .
C7 C 0.9440(19) 0.5952(12) 0.6773(7) 0.064(7) Uani 1 1 d . U .
H7 H 1.0184 0.5990 0.6774 0.077 Uiso 1 1 calc R U .
C8 C 0.8747(19) 0.6426(12) 0.6891(7) 0.068(8) Uani 1 1 d . U .
H8 H 0.8985 0.6814 0.6986 0.081 Uiso 1 1 calc R U .
C9 C 0.7668(14) 0.6275(10) 0.6857(5) 0.036(5) Uani 1 1 d . U .
C10 C 0.6726(15) 0.6666(10) 0.6925(5) 0.033(5) Uani 1 1 d . U .
H10 H 0.6870 0.7065 0.6785 0.039 Uiso 1 1 calc R U .
C11 C 0.5788(16) 0.6393(9) 0.6718(5) 0.037(5) Uani 1 1 d . U .
C10A C 0.6602(14) 0.6814(9) 0.7374(5) 0.031(5) Uani 1 1 d . U .
C10B C 0.6590(17) 0.6358(10) 0.7676(6) 0.046(6) Uani 1 1 d . U .
H10B H 0.6677 0.5943 0.7593 0.055 Uiso 1 1 calc R U .
C10C C 0.6458(19) 0.6480(13) 0.8089(7) 0.070(8) Uani 1 1 d . U .
H10C H 0.6434 0.6155 0.8281 0.084 Uiso 1 1 calc R U .
C10D C 0.6363(15) 0.7090(11) 0.8216(6) 0.040(6) Uani 1 1 d . U .
C10E C 0.6378(14) 0.7527(11) 0.7910(6) 0.042(6) Uani 1 1 d . U .
H10E H 0.6310 0.7944 0.7991 0.051 Uiso 1 1 calc R U .
C10F C 0.6480(15) 0.7415(10) 0.7511(6) 0.040(5) Uani 1 1 d . U .
H10F H 0.6468 0.7744 0.7321 0.048 Uiso 1 1 calc R U .
C10G C 0.623(2) 0.7229(16) 0.8655(7) 0.089(9) Uani 1 1 d . U .
H10G H 0.5735 0.7569 0.8687 0.133 Uiso 1 1 calc R U .
H10H H 0.6914 0.7346 0.8771 0.133 Uiso 1 1 calc R U .
H10I H 0.5964 0.6865 0.8796 0.133 Uiso 1 1 calc R U .
C12 C 0.5694(14) 0.6369(9) 0.6278(5) 0.030(5) Uani 1 1 d . U .
C13 C 0.4751(14) 0.5950(8) 0.6201(5) 0.023(4) Uani 1 1 d . U .
C12A C 0.6431(16) 0.6615(11) 0.6005(6) 0.045(6) Uani 1 1 d . U .
H12A H 0.7102 0.6727 0.6108 0.054 Uiso 1 1 calc R U .
C12B C 0.6229(17) 0.6707(11) 0.5574(6) 0.052(6) Uani 1 1 d . U .
H12B H 0.6786 0.6831 0.5400 0.062 Uiso 1 1 calc R U .
C12C C 0.5184(18) 0.6614(10) 0.5406(6) 0.046(6) Uani 1 1 d . U .
H12C H 0.5119 0.6801 0.5129 0.055 Uiso 1 1 calc R U .
C14 C 0.4426(14) 0.5717(9) 0.6598(6) 0.035(5) Uani 1 1 d . U .
C13A C 0.4346(14) 0.5753(11) 0.5814(5) 0.040(6) Uani 1 1 d . U .
H13A H 0.3921 0.5395 0.5804 0.048 Uiso 1 1 calc R U .
C13B C 0.4555(15) 0.6075(12) 0.5442(5) 0.048(6) Uani 1 1 d . U .
H13B H 0.4250 0.5916 0.5199 0.057 Uiso 1 1 calc R U .
C15 C 0.3611(15) 0.5220(10) 0.6629(6) 0.038(5) Uani 1 1 d . U .
H15 H 0.2960 0.5348 0.6481 0.046 Uiso 1 1 calc R U .
C16 C 0.4100(16) 0.4656(10) 0.6417(5) 0.037(5) Uani 1 1 d . U .
C15A C 0.3342(11) 0.5076(7) 0.7075(3) 0.036(5) Uani 1 1 d G U .
C15B C 0.4023(10) 0.4772(7) 0.7338(5) 0.066(7) Uani 1 1 d G U .
H15B H 0.4702 0.4652 0.7246 0.080 Uiso 1 1 calc R U .
C15C C 0.3711(14) 0.4642(8) 0.7734(4) 0.077(8) Uani 1 1 d G U .
H15C H 0.4176 0.4434 0.7914 0.092 Uiso 1 1 calc R U .
C15D C 0.2718(15) 0.4817(9) 0.7868(3) 0.086(9) Uani 1 1 d G U .
C15E C 0.2037(11) 0.5121(9) 0.7606(5) 0.077(8) Uani 1 1 d G U .
H15E H 0.1358 0.5240 0.7697 0.092 Uiso 1 1 calc R U .
C15F C 0.2349(11) 0.5251(7) 0.7209(4) 0.052(6) Uani 1 1 d G U .
H15F H 0.1884 0.5459 0.7030 0.062 Uiso 1 1 calc R U .
C15G C 0.242(2) 0.4675(15) 0.8321(8) 0.104(10) Uani 1 1 d . U .
H15G H 0.2931 0.4389 0.8437 0.156 Uiso 1 1 calc R U .
H15H H 0.1715 0.4490 0.8330 0.156 Uiso 1 1 calc R U .
H15I H 0.2419 0.5057 0.8478 0.156 Uiso 1 1 calc R U .
C17 C 0.3599(18) 0.4247(11) 0.6171(6) 0.046(6) Uani 1 1 d . U .
H17 H 0.2861 0.4239 0.6124 0.055 Uiso 1 1 calc R U .
C18 C 0.4317(15) 0.3840(11) 0.5996(5) 0.039(5) Uani 1 1 d . U .
H18 H 0.4096 0.3513 0.5825 0.047 Uiso 1 1 calc R U .
C19 C 0.5350(14) 0.3937(8) 0.6082(5) 0.024(4) Uani 1 1 d . U .
C20 C 0.6345(15) 0.3596(9) 0.5956(6) 0.034(5) Uani 1 1 d . U .
H20 H 0.6237 0.3460 0.5668 0.040 Uiso 1 1 calc R U .
C21 C 0.8030(17) 0.4067(10) 0.6286(5) 0.042(6) Uani 1 1 d . U .
H21 H 0.8075 0.3817 0.6522 0.050 Uiso 1 1 calc R U .
C20A C 0.6444(15) 0.3010(9) 0.6214(6) 0.035(5) Uani 1 1 d . U .
C20B C 0.6386(17) 0.3019(13) 0.6639(7) 0.063(7) Uani 1 1 d . U .
H20B H 0.6315 0.3407 0.6769 0.075 Uiso 1 1 calc R U .
C20C C 0.6427(19) 0.2491(13) 0.6891(7) 0.063(7) Uani 1 1 d . U .
H20C H 0.6363 0.2522 0.7178 0.075 Uiso 1 1 calc R U .
C20D C 0.656(2) 0.1934(14) 0.6704(8) 0.076(8) Uani 1 1 d . U .
C20E C 0.663(2) 0.1900(13) 0.6286(9) 0.082(9) Uani 1 1 d . U .
H20E H 0.6708 0.1511 0.6159 0.099 Uiso 1 1 calc R U .
C20F C 0.6595(16) 0.2440(10) 0.6040(6) 0.045(6) Uani 1 1 d . U .
H20F H 0.6676 0.2407 0.5754 0.054 Uiso 1 1 calc R U .
C20G C 0.661(2) 0.1364(14) 0.6961(9) 0.113(12) Uani 1 1 d . U .
H20G H 0.6485 0.1003 0.6790 0.169 Uiso 1 1 calc R U .
H20H H 0.6071 0.1385 0.7174 0.169 Uiso 1 1 calc R U .
H20I H 0.7306 0.1332 0.7087 0.169 Uiso 1 1 calc R U .
C23 C 0.5097(15) 0.5974(9) 0.6907(6) 0.038(5) Uani 1 1 d . U .
H23 H 0.5078 0.5879 0.7189 0.045 Uiso 1 1 calc R U .
C24 C 1.0182(18) 0.3728(10) 0.5790(5) 0.040(5) Uani 1 1 d . U .
C25 C 1.0873(17) 0.4916(11) 0.5420(6) 0.046(6) Uani 1 1 d . U .
C26 C 1.020(2) 0.5204(11) 0.4740(7) 0.064(7) Uani 1 1 d . U .
C27 C 0.7732(14) 0.4229(11) 0.4414(6) 0.040(5) Uani 1 1 d . U .
C28 C 0.7176(19) 0.3426(16) 0.4892(7) 0.072(8) Uani 1 1 d . U .
C29 C 0.8749(17) 0.3025(14) 0.5555(7) 0.059(7) Uani 1 1 d . U .
C30 C 1.111(2) 0.3582(12) 0.4970(7) 0.061(7) Uani 1 1 d . U .
C31 C 0.9934(16) 0.4010(10) 0.4386(7) 0.048(6) Uani 1 1 d . U .
C32 C 0.947(3) 0.2855(17) 0.4716(8) 0.084(9) Uani 1 1 d . U .
C33 C 0.2924(16) 0.6743(10) 0.6764(7) 0.041(5) Uani 1 1 d . U .
C34 C 0.2148(19) 0.6420(12) 0.5940(6) 0.051(6) Uani 1 1 d . U .
C35 C 0.289(3) 0.6892(15) 0.5312(8) 0.093(10) Uani 1 1 d . U .
C36 C 0.5174(14) 0.7940(11) 0.5545(5) 0.040(6) Uani 1 1 d . U .
C37 C 0.590(2) 0.7915(14) 0.6272(7) 0.077(9) Uani 1 1 d . U .
C38 C 0.4303(17) 0.7566(15) 0.6882(7) 0.060(7) Uani 1 1 d . U .
C39 C 0.207(2) 0.7809(13) 0.6370(8) 0.068(8) Uani 1 1 d . U .
C40 C 0.294(2) 0.8045(13) 0.5690(8) 0.078(8) Uani 1 1 d . U .
C41 C 0.374(3) 0.858(2) 0.6333(10) 0.120(13) Uani 1 1 d . U .
C42 C 0.693(2) 0.5013(14) 0.3198(9) 0.103(14) Uani 0.755(11) 1 d D U P
D42 D 0.7346 0.4733 0.3380 0.123 Uiso 0.755(11) 1 calc R U P
C43 C 0.3894(13) 0.4259(16) 0.4501(5) 0.073(9) Uani 0.877(11) 1 d D U P
D43 D 0.3781 0.3805 0.4491 0.088 Uiso 0.877(11) 1 calc R U P

loop_
_atom_site_aniso_label
_atom_site_aniso_U_11
_atom_site_aniso_U_22
_atom_site_aniso_U_33
_atom_site_aniso_U_23
_atom_site_aniso_U_13
_atom_site_aniso_U_12
Ru1 0.0402(10) 0.0299(10) 0.0381(9) -0.0028(7) 0.0053(8) 0.0000(8)
Ru2 0.0492(11) 0.0348(10) 0.0475(10) -0.0001(8) 0.0086(9) -0.0035(10)
Ru3 0.0586(12) 0.0382(11) 0.0400(9) -0.0003(8) -0.0020(9) -0.0013(10)
Ru4 0.0581(13) 0.0410(11) 0.0446(9) -0.0071(8) 0.0128(9) 0.0030(10)
Ru5 0.0417(11) 0.0314(10) 0.0402(9) -0.0010(8) 0.0006(8) 0.0024(9)
Ru6 0.0548(12) 0.0476(12) 0.0427(10) 0.0032(9) -0.0080(9) -0.0002(11)
Ru7 0.0635(13) 0.0412(11) 0.0436(9) 0.0050(8) 0.0016(9) -0.0024(11)
Ru8 0.0642(14) 0.0431(12) 0.0580(11) 0.0057(9) -0.0018(10) 0.0123(11)
Cl1 0.136(11) 0.211(18) 0.172(13) -0.069(12) -0.059(9) 0.029(12)
Cl2 0.167(13) 0.093(11) 0.253(17) 0.015(11) 0.053(12) 0.023(10)
Cl3 0.33(2) 0.175(19) 0.200(16) -0.006(14) 0.063(16) 0.084(17)
Cl4 0.120(10) 0.44(3) 0.200(14) -0.055(16) 0.018(9) -0.056(14)
Cl5 0.164(10) 0.242(17) 0.098(8) 0.031(8) -0.054(7) -0.097(10)
Cl6 0.134(9) 0.259(18) 0.142(10) 0.089(11) -0.025(8) -0.051(10)
S22 0.034(3) 0.040(4) 0.062(3) -0.015(3) -0.001(3) 0.000(3)
S24 0.042(4) 0.039(4) 0.052(3) -0.014(3) 0.000(3) 0.001(3)
O24 0.049(11) 0.090(15) 0.105(13) -0.021(11) 0.023(10) 0.007(10)
O25 0.050(10) 0.047(11) 0.112(13) 0.005(10) 0.005(9) -0.004(9)
O26 0.124(15) 0.079(14) 0.088(12) 0.015(11) 0.068(11) -0.022(12)
O27 0.103(13) 0.093(14) 0.043(9) -0.003(9) -0.005(9) -0.010(12)
O28 0.118(15) 0.064(13) 0.083(12) 0.004(10) -0.007(11) -0.052(12)
O29 0.114(14) 0.020(9) 0.074(10) -0.019(8) 0.036(9) 0.010(10)
O30 0.083(13) 0.089(15) 0.083(13) 0.006(10) 0.025(10) 0.006(12)
O31 0.138(16) 0.080(13) 0.034(8) -0.005(8) 0.029(10) -0.001(12)
O32 0.130(14) 0.037(10) 0.078(10) -0.038(9) 0.027(9) -0.018(11)
O33 0.094(13) 0.032(10) 0.071(10) -0.010(8) 0.000(9) 0.006(10)
O34 0.044(11) 0.105(16) 0.095(12) -0.031(11) -0.008(9) -0.022(11)
O35 0.126(16) 0.128(19) 0.075(13) 0.027(12) -0.035(11) 0.011(14)
O36 0.134(15) 0.036(10) 0.085(11) 0.037(9) -0.018(11) 0.003(11)
O37 0.125(15) 0.074(14) 0.084(12) 0.003(11) -0.017(11) -0.032(13)
O38 0.101(14) 0.032(10) 0.082(12) -0.026(9) -0.012(10) -0.003(10)
O39 0.078(13) 0.086(16) 0.151(17) 0.051(13) 0.030(13) 0.021(12)
O40 0.092(13) 0.131(18) 0.067(11) 0.019(12) -0.005(10) -0.006(14)
O41 0.15(2) 0.047(13) 0.164(19) -0.021(13) -0.003(15) -0.009(15)
C1 0.029(9) 0.023(8) 0.037(8) -0.004(7) -0.008(7) 0.000(8)
C2 0.035(9) 0.026(8) 0.033(8) -0.014(7) -0.007(7) -0.018(7)
C3 0.036(9) 0.020(8) 0.043(8) -0.013(7) 0.016(7) 0.010(8)
C2A 0.055(13) 0.033(12) 0.056(12) 0.022(10) -0.005(11) 0.020(11)
C2B 0.057(14) 0.050(14) 0.033(11) -0.007(10) 0.000(10) 0.023(12)
C2C 0.058(14) 0.037(12) 0.048(12) 0.007(10) -0.005(11) 0.010(11)
C4 0.054(14) 0.037(13) 0.036(10) -0.020(10) -0.021(10) 0.000(11)
C3A 0.039(9) 0.025(8) 0.033(8) -0.010(7) 0.002(7) 0.002(8)
C3B 0.041(13) 0.061(15) 0.040(11) 0.010(10) 0.001(10) 0.012(12)
C5 0.033(12) 0.053(13) 0.038(10) 0.006(10) -0.002(9) -0.002(11)
C6 0.045(12) 0.027(12) 0.044(11) -0.012(9) 0.004(10) -0.004(11)
C5A 0.039(12) 0.036(12) 0.033(10) -0.010(8) -0.019(9) 0.005(11)
C5B 0.076(15) 0.057(14) 0.027(10) 0.013(10) -0.006(10) 0.023(13)
C5C 0.059(14) 0.071(16) 0.039(11) 0.003(11) 0.005(11) -0.019(14)
C5D 0.040(14) 0.049(14) 0.066(14) -0.001(11) -0.004(11) 0.002(12)
C5E 0.054(14) 0.051(15) 0.077(15) 0.002(13) -0.012(13) 0.023(13)
C5F 0.051(14) 0.048(14) 0.060(13) -0.012(11) 0.005(11) 0.011(13)
C5G 0.10(2) 0.08(2) 0.093(18) 0.017(17) -0.013(16) 0.032(19)
C7 0.061(15) 0.060(16) 0.071(14) -0.025(12) -0.002(12) 0.007(14)
C8 0.066(16) 0.040(14) 0.098(16) -0.028(13) -0.012(13) 0.000(13)
C9 0.020(11) 0.047(13) 0.040(10) -0.004(9) 0.002(9) 0.005(11)
C10 0.034(11) 0.040(12) 0.025(9) -0.005(9) 0.003(8) -0.004(11)
C11 0.061(13) 0.021(11) 0.029(10) 0.001(8) 0.004(10) -0.017(11)
C10A 0.025(10) 0.033(12) 0.034(10) -0.005(9) 0.000(8) -0.004(10)
C10B 0.064(14) 0.032(12) 0.042(11) 0.007(9) -0.010(11) 0.011(12)
C10C 0.075(16) 0.085(18) 0.050(13) -0.002(12) 0.000(12) 0.019(15)
C10D 0.040(13) 0.046(13) 0.033(10) -0.017(10) -0.002(9) -0.001(11)
C10E 0.020(11) 0.047(14) 0.060(13) -0.009(11) 0.007(10) 0.007(10)
C10F 0.047(13) 0.025(11) 0.049(11) 0.003(9) -0.009(10) 0.007(11)
C10G 0.09(2) 0.11(2) 0.062(16) -0.018(15) -0.003(14) -0.011(18)
C12 0.020(11) 0.037(12) 0.032(10) 0.003(8) 0.001(8) 0.005(10)
C13 0.030(10) 0.018(10) 0.022(8) -0.006(7) -0.006(8) 0.011(9)
C12A 0.029(11) 0.070(16) 0.037(11) -0.003(10) 0.012(9) 0.004(12)
C12B 0.051(13) 0.045(14) 0.059(13) 0.008(11) -0.006(11) 0.013(12)
C12C 0.066(14) 0.040(13) 0.031(10) -0.007(9) 0.013(10) 0.005(13)
C14 0.034(9) 0.018(8) 0.052(9) 0.001(7) -0.002(8) 0.011(7)
C13A 0.042(12) 0.062(14) 0.016(8) 0.000(9) -0.006(8) 0.015(11)
C13B 0.038(12) 0.076(16) 0.029(10) 0.012(10) 0.007(9) -0.008(12)
C15 0.039(12) 0.034(12) 0.041(11) 0.010(9) 0.013(9) -0.011(11)
C16 0.051(13) 0.036(12) 0.023(9) 0.005(8) 0.004(9) -0.004(11)
C15A 0.048(13) 0.024(11) 0.034(10) 0.006(8) 0.008(10) -0.017(11)
C15B 0.093(17) 0.048(15) 0.057(13) 0.005(11) -0.005(13) -0.002(14)
C15C 0.095(18) 0.070(17) 0.065(15) 0.007(13) 0.019(14) 0.012(15)
C15D 0.13(2) 0.065(17) 0.064(15) -0.011(13) 0.036(15) -0.020(17)
C15E 0.085(17) 0.073(17) 0.071(15) -0.013(14) 0.032(13) -0.008(15)
C15F 0.060(14) 0.040(13) 0.055(12) -0.022(10) 0.039(11) -0.010(12)
C15G 0.156(19) 0.070(17) 0.087(16) 0.005(14) 0.021(15) 0.000(16)
C17 0.043(13) 0.053(14) 0.043(11) -0.001(11) 0.007(10) -0.007(12)
C18 0.038(12) 0.039(12) 0.040(10) 0.001(9) -0.008(9) -0.022(11)
C19 0.020(8) 0.025(8) 0.028(7) 0.000(6) 0.013(7) 0.010(7)
C20 0.036(12) 0.031(11) 0.034(10) 0.018(8) 0.015(9) 0.005(10)
C21 0.064(14) 0.032(13) 0.030(10) -0.003(9) 0.010(10) 0.012(12)
C20A 0.036(12) 0.032(12) 0.037(10) 0.008(9) 0.010(9) 0.007(10)
C20B 0.068(15) 0.068(16) 0.052(13) 0.006(12) 0.005(12) 0.002(13)
C20C 0.071(16) 0.059(16) 0.058(13) 0.023(12) -0.003(12) 0.000(14)
C20D 0.091(17) 0.062(17) 0.077(16) 0.014(14) -0.016(14) -0.015(15)
C20E 0.093(18) 0.041(15) 0.112(19) 0.000(14) -0.028(15) -0.016(15)
C20F 0.041(12) 0.027(12) 0.068(13) -0.002(10) 0.001(11) 0.006(11)
C20G 0.13(2) 0.07(2) 0.14(2) 0.060(19) -0.036(19) 0.00(2)
C23 0.038(12) 0.036(12) 0.039(10) -0.003(9) -0.013(9) 0.019(10)
C24 0.046(13) 0.040(12) 0.034(10) -0.019(9) 0.010(10) -0.006(11)
C25 0.034(9) 0.043(10) 0.061(9) 0.007(8) 0.033(8) 0.011(8)
C26 0.099(17) 0.036(13) 0.058(13) -0.007(11) -0.002(13) 0.004(14)
C27 0.024(8) 0.050(10) 0.044(9) 0.002(8) 0.006(7) 0.010(8)
C28 0.059(14) 0.11(2) 0.048(13) 0.018(14) 0.007(12) -0.020(15)
C29 0.034(13) 0.076(18) 0.067(14) 0.024(13) 0.003(11) 0.002(13)
C30 0.058(14) 0.056(15) 0.068(14) -0.019(11) 0.046(12) -0.035(13)
C31 0.045(13) 0.026(12) 0.073(14) -0.018(10) 0.002(11) 0.001(10)
C32 0.098(19) 0.09(2) 0.065(15) 0.016(15) 0.017(14) 0.025(18)
C33 0.026(12) 0.030(12) 0.066(13) 0.000(10) -0.030(10) -0.001(11)
C34 0.044(10) 0.060(11) 0.049(9) -0.013(8) -0.019(8) 0.015(9)
C35 0.14(2) 0.088(19) 0.050(14) -0.006(13) 0.005(15) -0.043(18)
C36 0.019(10) 0.083(16) 0.017(8) -0.002(9) 0.004(8) -0.017(11)
C37 0.114(19) 0.073(17) 0.045(13) -0.005(12) -0.042(13) 0.032(16)
C38 0.038(14) 0.095(19) 0.046(12) 0.001(13) -0.011(10) 0.011(14)
C39 0.045(14) 0.061(16) 0.098(16) 0.033(13) -0.035(13) -0.010(14)
C40 0.112(18) 0.069(17) 0.053(14) 0.012(13) 0.005(14) -0.023(15)
C41 0.12(2) 0.14(3) 0.101(19) 0.005(19) -0.024(17) 0.00(2)
C42 0.14(2) 0.10(2) 0.07(2) 0.020(19) 0.003(19) 0.03(2)
C43 0.029(14) 0.08(2) 0.109(19) -0.012(16) 0.001(15) -0.006(15)

loop_
_atom_type_symbol
_atom_type_description
_atom_type_scat_dispersion_real
_atom_type_scat_dispersion_imag
_atom_type_scat_source
C C 0.0181 0.0091 'International Tables Vol C Tables 4.2.6.8 and 6.1.1.4'
H H 0.0000 0.0000 'International Tables Vol C Tables 4.2.6.8 and 6.1.1.4'
O O 0.0492 0.0322 'International Tables Vol C Tables 4.2.6.8 and 6.1.1.4'
S S 0.3331 0.5567 'International Tables Vol C Tables 4.2.6.8 and 6.1.1.4'
Cl Cl 0.3639 0.7018 'International Tables Vol C Tables 4.2.6.8 and 6.1.1.4'
Ru Ru 0.0552 3.2960 'International Tables Vol C Tables 4.2.6.8 and 6.1.1.4'
D D 0.0000 0.0000 'International Tables Vol C Tables 4.2.6.8 and 6.1.1.4'

loop_
_geom_angle_atom_site_label_1
_geom_angle_atom_site_label_2
_geom_angle_atom_site_label_3
_geom_angle
C24 Ru1 C29 87.4(10)
C24 Ru1 C1 145.6(8)
C29 Ru1 C1 96.4(8)
C24 Ru1 C21 109.6(8)
C29 Ru1 C21 109.4(9)
C1 Ru1 C21 37.1(6)
C24 Ru1 C4 96.2(8)
C29 Ru1 C4 143.7(9)
C1 Ru1 C4 61.4(7)
C21 Ru1 C4 35.7(7)
C24 Ru1 C2 153.1(8)
C29 Ru1 C2 119.4(8)
C1 Ru1 C2 38.1(6)
C21 Ru1 C2 62.0(7)
C4 Ru1 C2 61.6(6)
C24 Ru1 C3 115.2(8)
C29 Ru1 C3 157.0(8)
C1 Ru1 C3 62.7(7)
C21 Ru1 C3 60.6(7)
C4 Ru1 C3 36.0(7)
C2 Ru1 C3 37.9(6)
C24 Ru1 Ru4 76.4(6)
C29 Ru1 Ru4 73.9(7)
C1 Ru1 Ru4 137.5(5)
C21 Ru1 Ru4 173.0(5)
C4 Ru1 Ru4 142.1(6)
C2 Ru1 Ru4 111.0(5)
C3 Ru1 Ru4 113.9(5)
C24 Ru1 Ru2 85.7(7)
C29 Ru1 Ru2 129.4(7)
C1 Ru1 Ru2 116.3(5)
C21 Ru1 Ru2 120.1(6)
C4 Ru1 Ru2 86.9(6)
C2 Ru1 Ru2 78.7(5)
C3 Ru1 Ru2 60.6(5)
Ru4 Ru1 Ru2 55.78(6)
C24 Ru1 Ru3 130.8(6)
C29 Ru1 Ru3 89.1(7)
C1 Ru1 Ru3 83.6(5)
C21 Ru1 Ru3 117.7(5)
C4 Ru1 Ru3 114.2(5)
C2 Ru1 Ru3 57.4(4)
C3 Ru1 Ru3 79.3(5)
Ru4 Ru1 Ru3 55.57(6)
Ru2 Ru1 Ru3 59.94(6)
C25 Ru2 C26 89.4(10)
C25 Ru2 C3B 120.5(10)
C26 Ru2 C3B 93.0(9)
C25 Ru2 C3A 98.9(8)
C26 Ru2 C3A 123.1(9)
C3B Ru2 C3A 35.6(6)
C25 Ru2 Ru4 97.9(8)
C26 Ru2 Ru4 91.7(7)
C3B Ru2 Ru4 141.4(6)
C3A Ru2 Ru4 141.2(5)
C25 Ru2 Ru1 95.8(7)
C26 Ru2 Ru1 153.4(7)
C3B Ru2 Ru1 106.5(6)
C3A Ru2 Ru1 81.9(5)
Ru4 Ru2 Ru1 61.73(6)
C25 Ru2 Ru3 151.1(8)
C26 Ru2 Ru3 104.9(8)
C3B Ru2 Ru3 84.3(6)
C3A Ru2 Ru3 94.0(5)
Ru4 Ru2 Ru3 57.53(6)
Ru1 Ru2 Ru3 60.57(6)
C27 Ru3 C28 86.9(10)
C27 Ru3 C2B 93.9(9)
C28 Ru3 C2B 122.4(10)
C27 Ru3 C2A 123.7(8)
C28 Ru3 C2A 101.2(10)
C2B Ru3 C2A 35.6(7)
C27 Ru3 C2C 90.2(9)
C28 Ru3 C2C 157.9(10)
C2B Ru3 C2C 36.0(7)
C2A Ru3 C2C 62.7(7)
C27 Ru3 C2 156.3(8)
C28 Ru3 C2 102.3(8)
C2B Ru3 C2 62.6(6)
C2A Ru3 C2 33.4(6)
C2C Ru3 C2 73.0(6)
C27 Ru3 Ru4 92.4(6)
C28 Ru3 Ru4 94.6(8)
C2B Ru3 Ru4 142.7(6)
C2A Ru3 Ru4 140.9(5)
C2C Ru3 Ru4 107.4(5)
C2 Ru3 Ru4 108.3(4)
C27 Ru3 Ru2 109.4(7)
C28 Ru3 Ru2 146.9(8)
C2B Ru3 Ru2 86.0(6)
C2A Ru3 Ru2 93.4(6)
C2C Ru3 Ru2 53.8(5)
C2 Ru3 Ru2 74.4(4)
Ru4 Ru3 Ru2 57.34(6)
C27 Ru3 Ru1 153.6(6)
C28 Ru3 Ru1 93.0(7)
C2B Ru3 Ru1 108.2(5)
C2A Ru3 Ru1 82.2(5)
C2C Ru3 Ru1 99.1(5)
C2 Ru3 Ru1 48.9(4)
Ru4 Ru3 Ru1 61.24(6)
Ru2 Ru3 Ru1 59.49(6)
C30 Ru4 C31 96.1(10)
C30 Ru4 C32 93.7(12)
C31 Ru4 C32 93.7(10)
C30 Ru4 Ru2 101.0(8)
C31 Ru4 Ru2 92.2(7)
C32 Ru4 Ru2 163.5(9)
C30 Ru4 Ru3 165.1(8)
C31 Ru4 Ru3 90.2(6)
C32 Ru4 Ru3 99.5(9)
Ru2 Ru4 Ru3 65.13(7)
C30 Ru4 Ru1 106.4(7)
C31 Ru4 Ru1 148.6(7)
C32 Ru4 Ru1 106.2(8)
Ru2 Ru4 Ru1 62.49(6)
Ru3 Ru4 Ru1 63.19(6)
C33 Ru5 C38 87.3(10)
C33 Ru5 C11 142.5(8)
C38 Ru5 C11 98.8(8)
C33 Ru5 C14 95.9(9)
C38 Ru5 C14 148.6(8)
C11 Ru5 C14 60.7(7)
C33 Ru5 C13 117.5(9)
C38 Ru5 C13 155.2(8)
C11 Ru5 C13 61.9(6)
C14 Ru5 C13 36.7(6)
C33 Ru5 C23 108.1(9)
C38 Ru5 C23 113.5(8)
C11 Ru5 C23 35.8(6)
C14 Ru5 C23 36.1(6)
C13 Ru5 C23 60.9(6)
C33 Ru5 C12 155.2(9)
C38 Ru5 C12 117.3(8)
C11 Ru5 C12 36.5(6)
C14 Ru5 C12 61.5(7)
C13 Ru5 C12 38.0(6)
C23 Ru5 C12 60.4(6)
C33 Ru5 Ru8 80.6(7)
C38 Ru5 Ru8 66.7(6)
C11 Ru5 Ru8 135.8(5)
C14 Ru5 Ru8 144.6(5)
C13 Ru5 Ru8 114.9(4)
C23 Ru5 Ru8 171.3(5)
C12 Ru5 Ru8 111.4(5)
C33 Ru5 Ru6 89.3(7)
C38 Ru5 Ru6 122.6(7)
C11 Ru5 Ru6 116.7(5)
C14 Ru5 Ru6 88.7(5)
C13 Ru5 Ru6 61.8(4)
C23 Ru5 Ru6 121.8(5)
C12 Ru5 Ru6 80.6(4)
Ru8 Ru5 Ru6 56.26(6)
C33 Ru5 Ru7 135.3(7)
C38 Ru5 Ru7 84.5(7)
C11 Ru5 Ru7 82.2(5)
C14 Ru5 Ru7 113.2(5)
C13 Ru5 Ru7 77.7(4)
C23 Ru5 Ru7 115.4(5)
C12 Ru5 Ru7 56.7(5)
Ru8 Ru5 Ru7 55.87(6)
Ru6 Ru5 Ru7 59.79(6)
C35 Ru6 C34 90.8(12)
C35 Ru6 C13B 88.8(12)
C34 Ru6 C13B 124.2(10)
C35 Ru6 C13A 119.0(11)
C34 Ru6 C13A 100.7(9)
C13B Ru6 C13A 36.5(6)
C35 Ru6 Ru8 97.5(11)
C34 Ru6 Ru8 95.6(7)
C13B Ru6 Ru8 139.6(6)
C13A Ru6 Ru8 139.4(5)
C35 Ru6 Ru5 159.0(10)
C34 Ru6 Ru5 92.4(6)
C13B Ru6 Ru5 106.3(5)
C13A Ru6 Ru5 80.8(4)
Ru8 Ru6 Ru5 61.49(6)
C35 Ru6 Ru7 108.1(10)
C34 Ru6 Ru7 148.5(7)
C13B Ru6 Ru7 82.2(6)
C13A Ru6 Ru7 92.0(5)
Ru8 Ru6 Ru7 57.87(7)
Ru5 Ru6 Ru7 61.16(6)
C36 Ru7 C37 92.9(11)
C36 Ru7 C12B 96.6(9)
C37 Ru7 C12B 120.2(11)
C36 Ru7 C12A 129.6(8)
C37 Ru7 C12A 96.5(10)
C12B Ru7 C12A 37.5(6)
C36 Ru7 C12C 87.8(8)
C37 Ru7 C12C 155.8(11)
C12B Ru7 C12C 36.0(7)
C12A Ru7 C12C 65.2(7)
C36 Ru7 C12 159.0(8)
C37 Ru7 C12 100.2(9)
C12B Ru7 C12 62.6(7)
C12A Ru7 C12 33.0(6)
C12C Ru7 C12 73.5(7)
C36 Ru7 Ru8 85.4(6)
C37 Ru7 Ru8 93.0(9)
C12B Ru7 Ru8 146.5(6)
C12A Ru7 Ru8 142.9(5)
C12C Ru7 Ru8 111.2(5)
C12 Ru7 Ru8 110.0(4)
C36 Ru7 Ru6 101.0(6)
C37 Ru7 Ru6 145.5(10)
C12B Ru7 Ru6 89.6(6)
C12A Ru7 Ru6 98.4(6)
C12C Ru7 Ru6 57.1(5)
C12 Ru7 Ru6 77.1(4)
Ru8 Ru7 Ru6 57.45(7)
C36 Ru7 Ru5 145.8(6)
C37 Ru7 Ru5 92.3(9)
C12B Ru7 Ru5 109.7(6)
C12A Ru7 Ru5 83.2(5)
C12C Ru7 Ru5 100.6(5)
C12 Ru7 Ru5 50.5(4)
Ru8 Ru7 Ru5 60.54(6)
Ru6 Ru7 Ru5 59.05(6)
C40 Ru8 C39 95.8(12)
C40 Ru8 C41 92.0(14)
C39 Ru8 C41 94.5(15)
C40 Ru8 Ru6 85.6(10)
C39 Ru8 Ru6 105.6(9)
C41 Ru8 Ru6 159.9(11)
C40 Ru8 Ru7 97.6(9)
C39 Ru8 Ru7 162.7(8)
C41 Ru8 Ru7 96.0(11)
Ru6 Ru8 Ru7 64.68(7)
C40 Ru8 Ru5 147.1(10)
C39 Ru8 Ru5 99.4(8)
C41 Ru8 Ru5 115.5(10)
Ru6 Ru8 Ru5 62.25(7)
Ru7 Ru8 Ru5 63.59(6)
C6 S22 C9 96.0(10)
C16 S24 C19 91.9(10)
C21 C1 C2 108.1(17)
C21 C1 C20 127.2(17)
C2 C1 C20 122.1(15)
C21 C1 Ru1 73.6(11)
C2 C1 Ru1 73.7(11)
C20 C1 Ru1 132.9(13)
C2A C2 C1 127.0(17)
C2A C2 C3 126.6(18)
C1 C2 C3 105.3(15)
C2A C2 Ru1 133.4(14)
C1 C2 Ru1 68.3(11)
C3 C2 Ru1 71.9(10)
C2A C2 Ru3 60.0(11)
C1 C2 Ru3 115.7(12)
C3 C2 Ru3 109.6(11)
Ru1 C2 Ru3 73.7(5)
C4 C3 C3A 127.5(18)
C4 C3 C2 106.7(17)
C3A C3 C2 125.6(17)
C4 C3 Ru1 70.4(11)
C3A C3 Ru1 129.1(12)
C2 C3 Ru1 70.1(10)
C2B C2A C2 129(2)
C2B C2A Ru3 72.0(12)
C2 C2A Ru3 86.6(12)
C2B C2A H2A 115.4
C2 C2A H2A 115.4
Ru3 C2A H2A 115.3
C2A C2B C2C 120.4(19)
C2A C2B Ru3 72.3(13)
C2C C2B Ru3 81.5(11)
C2A C2B H2B 119.8
C2C C2B H2B 119.8
Ru3 C2B H2B 117.0
C3B C2C C2B 123.3(18)
C3B C2C Ru3 123.2(15)
C2B C2C Ru3 62.5(11)
C3B C2C H2C 113.0
C2B C2C H2C 113.0
Ru3 C2C H2C 113.0
C21 C4 C3 111.0(17)
C21 C4 C5 125.7(19)
C3 C4 C5 123(2)
C21 C4 Ru1 72.1(11)
C3 C4 Ru1 73.6(10)
C5 C4 Ru1 127.6(14)
C3B C3A C3 122.9(18)
C3B C3A Ru2 67.4(11)
C3 C3A Ru2 87.5(11)
C3B C3A H3A 118.6
C3 C3A H3A 118.6
Ru2 C3A H3A 116.6
C3A C3B C2C 129(2)
C3A C3B Ru2 77.0(12)
C2C C3B Ru2 83.8(14)
C3A C3B H3B 115.6
C2C C3B H3B 115.6
Ru2 C3B H3B 112.7
C5A C5 C4 114.7(19)
C5A C5 C6 112.9(15)
C4 C5 C6 102.2(15)
C5A C5 H5 108.9
C4 C5 H5 108.9
C6 C5 H5 108.9
C7 C6 C5 123.9(19)
C7 C6 S22 111.0(18)
C5 C6 S22 124.8(15)
C5F C5A C5B 120(2)
C5F C5A C5 119(2)
C5B C5A C5 121.0(19)
C5A C5B C5C 120(2)
C5A C5B H5B 119.8
C5C C5B H5B 119.8
C5D C5C C5B 117(2)
C5D C5C H5C 121.5
C5B C5C H5C 121.5
C5E C5D C5C 122(2)
C5E C5D C5G 123(2)
C5C C5D C5G 114(2)
C5D C5E C5F 122(2)
C5D C5E H5E 119.2
C5F C5E H5E 119.2
C5A C5F C5E 119(2)
C5A C5F H5F 120.7
C5E C5F H5F 120.7
C5D C5G H5G 109.5
C5D C5G H5H 109.5
H5G C5G H5H 109.5
C5D C5G H5I 109.5
H5G C5G H5I 109.5
H5H C5G H5I 109.5
C6 C7 C8 113(2)
C6 C7 H7 123.7
C8 C7 H7 123.7
C7 C8 C9 114(2)
C7 C8 H8 122.9
C9 C8 H8 122.9
C8 C9 C10 129(2)
C8 C9 S22 106.1(15)
C10 C9 S22 124.4(15)
C9 C10 C11 110.2(16)
C9 C10 C10A 110.6(15)
C11 C10 C10A 116.4(15)
C9 C10 H10 106.3
C11 C10 H10 106.3
C10A C10 H10 106.3
C23 C11 C12 111.3(17)
C23 C11 C10 123.6(17)
C12 C11 C10 122.2(16)
C23 C11 Ru5 75.0(11)
C12 C11 Ru5 76.2(11)
C10 C11 Ru5 131.8(14)
C10F C10A C10B 116.0(17)
C10F C10A C10 121.6(18)
C10B C10A C10 122.4(19)
C10C C10B C10A 124(2)
C10C C10B H10B 118.2
C10A C10B H10B 118.2
C10B C10C C10D 119(2)
C10B C10C H10C 120.5
C10D C10C H10C 120.5
C10E C10D C10C 115.8(19)
C10E C10D C10G 124(2)
C10C C10D C10G 120(2)
C10F C10E C10D 126(2)
C10F C10E H10E 117.1
C10D C10E H10E 117.1
C10E C10F C10A 120(2)
C10E C10F H10F 120.1
C10A C10F H10F 120.1
C10D C10G H10G 109.5
C10D C10G H10H 109.5
H10G C10G H10H 109.5
C10D C10G H10I 109.5
H10G C10G H10I 109.5
H10H C10G H10I 109.5
C12A C12 C11 124.5(18)
C12A C12 C13 130.4(16)
C11 C12 C13 104.5(14)
C12A C12 Ru5 133.6(15)
C11 C12 Ru5 67.3(11)
C13 C12 Ru5 69.4(9)
C12A C12 Ru7 61.6(12)
C11 C12 Ru7 115.4(13)
C13 C12 Ru7 106.3(10)
Ru5 C12 Ru7 72.8(5)
C13A C13 C14 125.8(18)
C13A C13 C12 127.2(16)
C14 C13 C12 106.5(14)
C13A C13 Ru5 127.4(13)
C14 C13 Ru5 71.2(10)
C12 C13 Ru5 72.7(9)
C12 C12A C12B 123.8(19)
C12 C12A Ru7 85.3(12)
C12B C12A Ru7 70.9(12)
C12 C12A H12A 118.1
C12B C12A H12A 118.1
Ru7 C12A H12A 115.7
C12A C12B C12C 120.9(19)
C12A C12B Ru7 71.6(12)
C12C C12B Ru7 78.1(12)
C12A C12B H12B 119.6
C12C C12B H12B 119.6
Ru7 C12B H12B 121.9
C13B C12C C12B 127(2)
C13B C12C Ru7 123.0(13)
C12B C12C Ru7 65.9(12)
C13B C12C H12C 111.3
C12B C12C H12C 111.3
Ru7 C12C H12C 111.3
C23 C14 C13 109.0(17)
C23 C14 C15 130.0(18)
C13 C14 C15 120.4(17)
C23 C14 Ru5 72.6(11)
C13 C14 Ru5 72.1(10)
C15 C14 Ru5 128.0(13)
C13B C13A C13 123(2)
C13B C13A Ru6 68.4(12)
C13 C13A Ru6 88.7(12)
C13B C13A H13A 118.6
C13 C13A H13A 118.6
Ru6 C13A H13A 114.1
C12C C13B C13A 125.2(19)
C12C C13B Ru6 86.1(15)
C13A C13B Ru6 75.1(11)
C12C C13B H13B 117.4
C13A C13B H13B 117.4
Ru6 C13B H13B 110.7
C14 C15 C15A 111.4(16)
C14 C15 C16 105.4(15)
C15A C15 C16 111.0(16)
C14 C15 H15 109.7
C15A C15 H15 109.7
C16 C15 H15 109.7
C17 C16 C15 127(2)
C17 C16 S24 112.1(17)
C15 C16 S24 120.4(16)
C15B C15A C15F 120.0
C15B C15A C15 123.4(12)
C15F C15A C15 116.6(12)
C15A C15B C15C 120.0
C15A C15B H15B 120.0
C15C C15B H15B 120.0
C15D C15C C15B 120.0
C15D C15C H15C 120.0
C15B C15C H15C 120.0
C15E C15D C15C 120.0
C15E C15D C15G 122.1(16)
C15C C15D C15G 117.9(16)
C15D C15E C15F 120.0
C15D C15E H15E 120.0
C15F C15E H15E 120.0
C15E C15F C15A 120.0
C15E C15F H15F 120.0
C15A C15F H15F 120.0
C15D C15G H15G 109.5
C15D C15G H15H 109.5
H15G C15G H15H 109.5
C15D C15G H15I 109.5
H15G C15G H15I 109.5
H15H C15G H15I 109.5
C16 C17 C18 111(2)
C16 C17 H17 124.7
C18 C17 H17 124.7
C19 C18 C17 117(2)
C19 C18 H18 121.7
C17 C18 H18 121.7
C18 C19 C20 132.0(18)
C18 C19 S24 108.6(14)
C20 C19 S24 119.3(14)
C1 C20 C19 113.4(16)
C1 C20 C20A 114.0(15)
C19 C20 C20A 108.8(14)
C1 C20 H20 106.7
C19 C20 H20 106.7
C20A C20 H20 106.7
C4 C21 C1 108.7(17)
C4 C21 Ru1 72.2(11)
C1 C21 Ru1 69.3(10)
C4 C21 H21 125.6
C1 C21 H21 125.6
Ru1 C21 H21 124.4
C20F C20A C20B 116(2)
C20F C20A C20 122.0(18)
C20B C20A C20 122(2)
C20A C20B C20C 125(2)
C20A C20B H20B 117.7
C20C C20B H20B 117.7
C20D C20C C20B 118(2)
C20D C20C H20C 121.2
C20B C20C H20C 121.2
C20C C20D C20E 120(3)
C20C C20D C20G 119(3)
C20E C20D C20G 121(3)
C20D C20E C20F 121(3)
C20D C20E H20E 119.4
C20F C20E H20E 119.4
C20A C20F C20E 121(2)
C20A C20F H20F 119.6
C20E C20F H20F 119.6
C20D C20G H20G 109.5
C20D C20G H20H 109.5
H20G C20G H20H 109.5
C20D C20G H20I 109.5
H20G C20G H20I 109.5
H20H C20G H20I 109.5
C11 C23 C14 108.2(17)
C11 C23 Ru5 69.1(12)
C14 C23 Ru5 71.3(10)
C11 C23 H23 125.9
C14 C23 H23 125.9
Ru5 C23 H23 125.2
O24 C24 Ru1 175.3(18)
O25 C25 Ru2 177(2)
O26 C26 Ru2 172(2)
O27 C27 Ru3 176.7(17)
O28 C28 Ru3 175(2)
O29 C29 Ru1 170(2)
O30 C30 Ru4 177(2)
O31 C31 Ru4 174.3(19)
O32 C32 Ru4 176(3)
O33 C33 Ru5 171.8(17)
O34 C34 Ru6 176(2)
O35 C35 Ru6 168(3)
O36 C36 Ru7 178.3(18)
O37 C37 Ru7 170(3)
O38 C38 Ru5 166(2)
O39 C39 Ru8 176(3)
O40 C40 Ru8 170(2)
O41 C41 Ru8 167(4)
Cl1 C42 Cl3 111.3(18)
Cl1 C42 Cl2 113.6(17)
Cl3 C42 Cl2 108.4(18)
Cl1 C42 D42 107.8
Cl3 C42 D42 107.8
Cl2 C42 D42 107.8
Cl6 C43 Cl5 112.1(15)
Cl6 C43 Cl4 111.0(15)
Cl5 C43 Cl4 114.0(15)
Cl6 C43 D43 106.4
Cl5 C43 D43 106.4
Cl4 C43 D43 106.4

loop_
_geom_bond_atom_site_label_1
_geom_bond_atom_site_label_2
_geom_bond_distance
Ru1 C24 1.70(2)
Ru1 C29 1.91(3)
Ru1 C1 2.222(19)
Ru1 C21 2.277(17)
Ru1 C4 2.278(19)
Ru1 C2 2.30(2)
Ru1 C3 2.320(18)
Ru1 Ru4 2.872(2)
Ru1 Ru2 2.893(2)
Ru1 Ru3 2.924(2)
Ru2 C25 1.71(2)
Ru2 C26 1.80(3)
Ru2 C3B 2.18(2)
Ru2 C3A 2.305(17)
Ru2 Ru4 2.697(2)
Ru2 Ru3 2.906(3)
Ru3 C27 1.70(2)
Ru3 C28 1.86(3)
Ru3 C2B 2.22(2)
Ru3 C2A 2.23(2)
Ru3 C2C 2.48(2)
Ru3 C2 2.566(17)
Ru3 Ru4 2.702(3)
Ru4 C30 1.71(3)
Ru4 C31 1.79(2)
Ru4 C32 2.04(4)
Ru5 C33 1.68(2)
Ru5 C38 1.99(3)
Ru5 C11 2.25(2)
Ru5 C14 2.31(2)
Ru5 C13 2.324(16)
Ru5 C23 2.328(19)
Ru5 C12 2.370(18)
Ru5 Ru8 2.850(3)
Ru5 Ru6 2.871(2)
Ru5 Ru7 2.932(2)
Ru6 C35 1.73(3)
Ru6 C34 1.77(3)
Ru6 C13B 2.24(2)
Ru6 C13A 2.33(2)
Ru6 Ru8 2.697(3)
Ru6 Ru7 2.893(3)
Ru7 C36 1.74(2)
Ru7 C37 1.79(3)
Ru7 C12B 2.26(2)
Ru7 C12A 2.26(2)
Ru7 C12C 2.42(2)
Ru7 C12 2.564(19)
Ru7 Ru8 2.710(3)
Ru8 C40 1.68(3)
Ru8 C39 1.75(3)
Ru8 C41 1.95(5)
Cl1 C42 1.71(2)
Cl2 C42 1.76(2)
Cl3 C42 1.74(2)
Cl4 C43 1.670(18)
Cl5 C43 1.652(18)
Cl6 C43 1.628(19)
S22 C6 1.68(2)
S22 C9 1.70(2)
S24 C16 1.73(2)
S24 C19 1.736(18)
O24 C24 1.27(2)
O25 C25 1.26(2)
O26 C26 1.24(3)
O27 C27 1.23(2)
O28 C28 1.17(3)
O29 C29 1.19(3)
O30 C30 1.30(3)
O31 C31 1.20(2)
O32 C32 1.02(3)
O33 C33 1.28(2)
O34 C34 1.23(3)
O35 C35 1.22(3)
O36 C36 1.28(2)
O37 C37 1.24(3)
O38 C38 1.08(3)
O39 C39 1.28(3)
O40 C40 1.29(3)
O41 C41 1.14(4)
C1 C21 1.43(2)
C1 C2 1.48(3)
C1 C20 1.48(3)
C2 C2A 1.41(2)
C2 C3 1.50(2)
C3 C4 1.42(3)
C3 C3A 1.46(3)
C2A C2B 1.36(3)
C2A H2A 0.9500
C2B C2C 1.47(3)
C2B H2B 0.9500
C2C C3B 1.41(3)
C2C H2C 1.0000
C4 C21 1.40(3)
C4 C5 1.53(3)
C3A C3B 1.38(2)
C3A H3A 0.9500
C3B H3B 0.9500
C5 C5A 1.49(3)
C5 C6 1.61(3)
C5 H5 1.0000
C6 C7 1.33(3)
C5A C5F 1.35(3)
C5A C5B 1.38(3)
C5B C5C 1.40(3)
C5B H5B 0.9500
C5C C5D 1.38(3)
C5C H5C 0.9500
C5D C5E 1.30(3)
C5D C5G 1.52(3)
C5E C5F 1.40(3)
C5E H5E 0.9500
C5F H5F 0.9500
C5G H5G 0.9800
C5G H5H 0.9800
C5G H5I 0.9800
C7 C8 1.41(3)
C7 H7 0.9500
C8 C9 1.42(3)
C8 H8 0.9500
C9 C10 1.49(3)
C10 C11 1.50(3)
C10 C10A 1.52(2)
C10 H10 1.0000
C11 C23 1.41(3)
C11 C12 1.45(2)
C10A C10F 1.39(3)
C10A C10B 1.40(3)
C10B C10C 1.39(3)
C10B H10B 0.9500
C10C C10D 1.40(3)
C10C H10C 0.9500
C10D C10E 1.38(3)
C10D C10G 1.48(3)
C10E C10F 1.34(2)
C10E H10E 0.9500
C10F H10F 0.9500
C10G H10G 0.9800
C10G H10H 0.9800
C10G H10I 0.9800
C12 C12A 1.40(3)
C12 C13 1.53(3)
C13 C13A 1.44(2)
C13 C14 1.46(2)
C12A C12B 1.45(3)
C12A H12A 0.9500
C12B C12C 1.45(3)
C12B H12B 0.9500
C12C C13B 1.43(3)
C12C H12C 1.0000
C14 C23 1.44(2)
C14 C15 1.50(3)
C13A C13B 1.43(2)
C13A H13A 0.9500
C13B H13B 0.9500
C15 C15A 1.536(19)
C15 C16 1.54(3)
C15 H15 1.0000
C16 C17 1.36(3)
C15A C15B 1.3900
C15A C15F 1.3900
C15B C15C 1.3900
C15B H15B 0.9500
C15C C15D 1.3900
C15C H15C 0.9500
C15D C15E 1.3900
C15D C15G 1.56(3)
C15E C15F 1.3900
C15E H15E 0.9500
C15F H15F 0.9500
C15G H15G 0.9800
C15G H15H 0.9800
C15G H15I 0.9800
C17 C18 1.40(3)
C17 H17 0.9500
C18 C19 1.36(2)
C18 H18 0.9500
C19 C20 1.52(2)
C20 C20A 1.54(3)
C20 H20 1.0000
C21 H21 0.9500
C20A C20F 1.38(3)
C20A C20B 1.40(3)
C20B C20C 1.42(3)
C20B H20B 0.9500
C20C C20D 1.37(4)
C20C H20C 0.9500
C20D C20E 1.38(3)
C20D C20G 1.50(4)
C20E C20F 1.43(3)
C20E H20E 0.9500
C20F H20F 0.9500
C20G H20G 0.9800
C20G H20H 0.9800
C20G H20I 0.9800
C23 H23 0.9500
C42 D42 1.0000
C43 D43 1.0000

loop_
_platon_squeeze_void_nr
_platon_squeeze_void_average_x
_platon_squeeze_void_average_y
_platon_squeeze_void_average_z
_platon_squeeze_void_volume
_platon_squeeze_void_count_electrons
_platon_squeeze_void_content
1 -0.088 0.816 0.577 161 60 ' '
2 -0.029 0.214 0.680 175 64 ' '
3 0.029 0.714 0.820 175 64 ' '
4 0.088 0.316 0.923 162 60 ' '
5 0.025 0.981 0.167 7 1 ' '
6 0.412 0.684 0.423 161 60 ' '
7 0.471 0.286 0.320 174 64 ' '
8 0.529 0.786 0.180 174 64 ' '
9 0.588 0.184 0.077 161 60 ' '
10 0.475 0.018 0.667 8 1 ' '
11 0.525 0.518 0.833 8 1 ' '
12 0.975 0.481 0.333 8 1 ' '
